data_7044229
loop_
_publ_author_name
'Bhat, Gulzar A.'
'Maqbool, Raihana'
'Dar, Aijaz'
'Hussain, Mahboob Ul'
'Murugavel, Ramaswamy'

_publ_section_title
;
 Selective formation of discrete versus polymeric copper organophosphates:
 DNA cleavage and cytotoxic activity
;
_journal_name_full 'Dalton Trans.'
_journal_paper_doi 10.1039/C7DT02763J
_journal_year 2017
_chemical_formula_sum 'C94 H122 Cl4 Cu3 N8 O24 P4'
_chemical_formula_weight 2204.29
_space_group_crystal_system triclinic
_space_group_IT_number 2
_space_group_name_Hall '-P 1'
_space_group_name_H-M_alt 'P -1'
_symmetry_space_group_name_Hall '-P 1'
_symmetry_space_group_name_H-M 'P -1'
_atom_sites_solution_hydrogens mixed
_audit_creation_method SHELXL-2014/7
_audit_update_record
;
2017-07-27 deposited with the CCDC.
2017-09-14 downloaded from the CCDC.
;
_cell_angle_alpha 94.80(3)
_cell_angle_beta 99.73(3)
_cell_angle_gamma 111.01(3)
_cell_formula_units_Z 1
_cell_length_a 10.260(2)
_cell_length_b 14.003(3)
_cell_length_c 19.176(4)
_cell_measurement_reflns_used 8791
_cell_measurement_temperature 100(2)
_cell_measurement_theta_max 24.999
_cell_measurement_theta_min 3.078
_cell_volume 2503.5(11)
_computing_cell_refinement 'CrystalClear-SM Expert 2.0 r4'
_computing_data_collection 'CrystalClear-SM Expert 2.0 r4'
_computing_data_reduction 'CrystalClear-SM Expert 2.0 r4'
_computing_molecular_graphics diamond
_computing_structure_refinement 'SHELXL-2014/7 (Sheldrick, 2014)'
_diffrn_ambient_temperature 100(2)
_diffrn_measured_fraction_theta_full 0.997
_diffrn_measured_fraction_theta_max 0.997
_diffrn_measurement_device_type 'Rigaku Saturn724'
_diffrn_measurement_method \w
_diffrn_radiation_type MoK\a
_diffrn_radiation_wavelength 0.71073
_diffrn_reflns_av_R_equivalents 0.0840
_diffrn_reflns_av_unetI/netI 0.0666
_diffrn_reflns_Laue_measured_fraction_full 0.997
_diffrn_reflns_Laue_measured_fraction_max 0.997
_diffrn_reflns_limit_h_max 12
_diffrn_reflns_limit_h_min -12
_diffrn_reflns_limit_k_max 16
_diffrn_reflns_limit_k_min -16
_diffrn_reflns_limit_l_max 22
_diffrn_reflns_limit_l_min -22
_diffrn_reflns_number 48382
_diffrn_reflns_point_group_measured_fraction_full 0.997
_diffrn_reflns_point_group_measured_fraction_max 0.997
_diffrn_reflns_theta_full 24.999
_diffrn_reflns_theta_max 24.999
_diffrn_reflns_theta_min 3.078
_exptl_absorpt_coefficient_mu 0.878
_exptl_absorpt_correction_T_max 0.924
_exptl_absorpt_correction_T_min 0.854
_exptl_absorpt_correction_type multi-scan
_exptl_absorpt_process_details 'NUMABS (Rigaku, 1999)'
_exptl_crystal_colour green
_exptl_crystal_density_diffrn 1.462
_exptl_crystal_description needles
_exptl_crystal_F_000 1149
_exptl_crystal_size_max 0.230
_exptl_crystal_size_mid 0.150
_exptl_crystal_size_min 0.090
_refine_diff_density_max 0.595
_refine_diff_density_min -0.733
_refine_diff_density_rms 0.101
_refine_ls_extinction_method none
_refine_ls_goodness_of_fit_ref 1.085
_refine_ls_hydrogen_treatment constr
_refine_ls_matrix_type full
_refine_ls_number_parameters 637
_refine_ls_number_reflns 8791
_refine_ls_number_restraints 0
_refine_ls_restrained_S_all 1.085
_refine_ls_R_factor_all 0.0644
_refine_ls_R_factor_gt 0.0499
_refine_ls_shift/su_max 0.000
_refine_ls_shift/su_mean 0.000
_refine_ls_structure_factor_coef Fsqd
_refine_ls_weighting_details 'w=1/[\s^2^(Fo^2^)+(0.0584P)^2^+1.3113P] where P=(Fo^2^+2Fc^2^)/3'
_refine_ls_weighting_scheme calc
_refine_ls_wR_factor_gt 0.1194
_refine_ls_wR_factor_ref 0.1312
_reflns_Friedel_coverage 0.000
_reflns_number_gt 7374
_reflns_number_total 8791
_reflns_threshold_expression 'I > 2\s(I)'
_cod_data_source_file c7dt02763j2.cif
_cod_data_source_block 3
_cod_depositor_comments
;
The following automatic conversions were performed:

'_exptl_absorpt_correction_type' value 'Multi-scan' changed to
'multi-scan' according to
/home/data/users/saulius/crontab/automatic-downloads/rss-feeds/RSC/lib/dictionaries/cif_core.dic
dictionary named 'cif_core.dic' version 2.4.2 from 2011-04-26.

Automatic conversion script
Id: cif_fix_values 4973 2017-02-22 13:04:09Z antanas 
;
_cod_original_cell_volume 2503.5(10)
_cod_database_code 7044229
_shelx_shelxl_version_number 2014/7
_shelx_space_group_comment
;
The symmetry employed for this shelxl refinement is uniquely defined
by the following loop, which should always be used as a source of
symmetry information in preference to the above space-group names.
They are only intended as comments.
;
_shelx_estimated_absorpt_t_min 0.824
_shelx_estimated_absorpt_t_max 0.925

loop_
_space_group_symop_operation_xyz
'x, y, z'
'-x, -y, -z'

loop_
_atom_site_label
_atom_site_type_symbol
_atom_site_fract_x
_atom_site_fract_y
_atom_site_fract_z
_atom_site_U_iso_or_equiv
_atom_site_adp_type
_atom_site_occupancy
_atom_site_site_symmetry_order
_atom_site_calc_flag
_atom_site_refinement_flags_posn
_atom_site_refinement_flags_adp
_atom_site_refinement_flags_occupancy
Cu1 Cu 0.53833(4) 0.28170(3) 0.35099(2) 0.01403(12) Uani 1 1 d . . .
Cu2 Cu 0.5000 0.0000 0.5000 0.01774(15) Uani 1 2 d S . P
P2 P 0.32745(8) 0.05482(7) 0.36235(4) 0.01338(19) Uani 1 1 d . . .
P1 P 0.30736(9) 0.34076(7) 0.24111(4) 0.0159(2) Uani 1 1 d . . .
Cl2 Cl 0.30750(10) -0.04921(9) -0.00126(5) 0.0371(3) Uani 1 1 d . . .
Cl1 Cl 0.41747(12) 0.69082(9) -0.00049(6) 0.0471(3) Uani 1 1 d . . .
O5 O 0.3790(2) 0.14901(17) 0.32345(11) 0.0169(5) Uani 1 1 d . . .
O1 O 0.4322(2) 0.37465(17) 0.30339(11) 0.0174(5) Uani 1 1 d . . .
O8 O 0.4544(2) 0.04128(18) 0.40764(11) 0.0181(5) Uani 1 1 d . . .
O7 O 0.2543(2) -0.04484(17) 0.29902(11) 0.0157(5) Uani 1 1 d . . .
O6 O 0.2133(2) 0.05505(18) 0.40141(12) 0.0204(5) Uani 1 1 d . . .
O4 O 0.3667(2) 0.35282(18) 0.16819(11) 0.0192(5) Uani 1 1 d . . .
O2 O 0.2279(2) 0.21965(19) 0.22900(12) 0.0240(6) Uani 1 1 d . . .
H2 H 0.2699 0.1946 0.2593 0.036 Uiso 1 1 calc R U .
O3 O 0.2023(2) 0.39148(19) 0.24289(12) 0.0230(6) Uani 1 1 d . . .
N2 N 0.7237(3) 0.3947(2) 0.38184(13) 0.0141(6) Uani 1 1 d . . .
N3 N 0.6291(3) 0.2679(2) 0.26517(13) 0.0150(6) Uani 1 1 d . . .
N4 N 1.3367(3) 0.8581(2) 0.47331(14) 0.0167(6) Uani 1 1 d . . .
O11 O 0.1562(3) 0.5679(2) 0.23940(13) 0.0340(7) Uani 1 1 d . . .
H11 H 0.1765 0.5149 0.2361 0.051 Uiso 1 1 calc R U .
O10 O 0.0708(3) 0.3195(2) 0.36109(14) 0.0293(6) Uani 1 1 d . . .
H10 H 0.1154 0.3445 0.3298 0.044 Uiso 1 1 calc R U .
N1 N 0.5261(3) 0.3310(2) 0.45246(13) 0.0162(6) Uani 1 1 d . . .
C6 C 0.7486(3) 0.4580(3) 0.44337(16) 0.0151(7) Uani 1 1 d . . .
C5 C 0.6368(3) 0.4208(3) 0.48525(16) 0.0158(7) Uani 1 1 d . . .
C11 C 0.7644(3) 0.3369(3) 0.27150(16) 0.0146(7) Uani 1 1 d . . .
O9 O -0.0728(3) -0.0430(3) 0.39512(18) 0.0478(8) Uani 1 1 d . . .
H9A H 0.0094 0.0023 0.3991 0.072 Uiso 1 1 calc R U .
C38 C 0.1630(3) -0.0322(3) 0.17839(16) 0.0160(7) Uani 1 1 d . . .
C4 C 0.6420(3) 0.4710(3) 0.55128(17) 0.0182(7) Uani 1 1 d . . .
H4 H 0.7201 0.5334 0.5728 0.022 Uiso 1 1 calc R U .
C35 C 0.3949(3) -0.0665(3) 0.13704(18) 0.0234(8) Uani 1 1 d . . .
H35 H 0.4704 -0.0806 0.1217 0.028 Uiso 1 1 calc R U .
C33 C 0.2711(3) -0.0448(3) 0.22838(16) 0.0157(7) Uani 1 1 d . . .
C22 C 0.5073(3) 0.5208(3) 0.14445(17) 0.0192(7) Uani 1 1 d . . .
C16 C 1.0995(3) 0.6692(3) 0.43782(16) 0.0146(7) Uani 1 1 d . . .
C39 C 0.0315(3) -0.0248(3) 0.20173(18) 0.0197(8) Uani 1 1 d . . .
H39 H 0.0639 0.0219 0.2489 0.024 Uiso 1 1 calc R U .
C7 C 0.8701(3) 0.5480(3) 0.46266(16) 0.0145(7) Uani 1 1 d . . .
H7 H 0.8859 0.5935 0.5056 0.017 Uiso 1 1 calc R U .
C1 C 0.4194(3) 0.2911(3) 0.48662(17) 0.0210(8) Uani 1 1 d . . .
H1 H 0.3415 0.2289 0.4644 0.025 Uiso 1 1 calc R U .
C9 C 0.9423(3) 0.5031(3) 0.35511(16) 0.0157(7) Uani 1 1 d . . .
H9 H 1.0081 0.5167 0.3243 0.019 Uiso 1 1 calc R U .
C34 C 0.3863(3) -0.0632(3) 0.20896(17) 0.0175(7) Uani 1 1 d . . .
C12 C 0.8418(3) 0.3356(3) 0.21925(17) 0.0197(8) Uani 1 1 d . . .
H12 H 0.9378 0.3831 0.2256 0.024 Uiso 1 1 calc R U .
C10 C 0.8165(3) 0.4145(3) 0.33804(16) 0.0148(7) Uani 1 1 d . . .
C15 C 0.5652(3) 0.1996(3) 0.20452(16) 0.0183(7) Uani 1 1 d . . .
H15 H 0.4692 0.1527 0.1993 0.022 Uiso 1 1 calc R U .
C8 C 0.9699(3) 0.5718(3) 0.41851(16) 0.0151(7) Uani 1 1 d . . .
C19 C 1.2555(3) 0.8219(3) 0.52083(17) 0.0210(8) Uani 1 1 d . . .
H19 H 1.2801 0.8617 0.5671 0.025 Uiso 1 1 calc R U .
C20 C 1.1388(3) 0.7302(3) 0.50559(17) 0.0179(7) Uani 1 1 d . . .
H20 H 1.0846 0.7081 0.5409 0.021 Uiso 1 1 calc R U .
C37 C 0.1784(3) -0.0327(3) 0.10815(17) 0.0207(8) Uani 1 1 d . . .
H37 H 0.1098 -0.0215 0.0733 0.025 Uiso 1 1 calc R U .
C42 C 0.4996(4) -0.0803(3) 0.26313(18) 0.0213(8) Uani 1 1 d . . .
H42 H 0.4750 -0.0723 0.3110 0.026 Uiso 1 1 calc R U .
C13 C 0.7763(4) 0.2633(3) 0.15713(18) 0.0215(8) Uani 1 1 d . . .
H13 H 0.8272 0.2603 0.1205 0.026 Uiso 1 1 calc R U .
C18 C 1.3021(4) 0.7987(3) 0.40937(17) 0.0208(8) Uani 1 1 d . . .
H18 H 1.3601 0.8221 0.3758 0.025 Uiso 1 1 calc R U .
C17 C 1.1867(3) 0.7053(3) 0.38942(17) 0.0208(8) Uani 1 1 d . . .
H17 H 1.1668 0.6662 0.3433 0.025 Uiso 1 1 calc R U .
C21 C 0.3786(3) 0.4338(3) 0.12964(17) 0.0190(7) Uani 1 1 d . . .
C30 C 0.6336(3) 0.5302(3) 0.20219(17) 0.0208(8) Uani 1 1 d . . .
H30 H 0.6091 0.4636 0.2220 0.025 Uiso 1 1 calc R U .
C14 C 0.6357(4) 0.1958(3) 0.14925(17) 0.0219(8) Uani 1 1 d . . .
H14 H 0.5881 0.1475 0.1065 0.026 Uiso 1 1 calc R U .
C3 C 0.5310(4) 0.4284(3) 0.58562(17) 0.0242(8) Uani 1 1 d . . .
H3 H 0.5319 0.4616 0.6311 0.029 Uiso 1 1 calc R U .
C36 C 0.2934(4) -0.0493(3) 0.08827(17) 0.0214(8) Uani 1 1 d . . .
C23 C 0.5170(4) 0.5996(3) 0.10319(18) 0.0238(8) Uani 1 1 d . . .
H23 H 0.6018 0.6603 0.1124 0.029 Uiso 1 1 calc R U .
C2 C 0.4197(4) 0.3380(3) 0.55355(19) 0.0277(9) Uani 1 1 d . . .
H2A H 0.3435 0.3077 0.5768 0.033 Uiso 1 1 calc R U .
C26 C 0.2645(4) 0.4222(3) 0.07289(17) 0.0226(8) Uani 1 1 d . . .
C31 C 0.7679(4) 0.5469(3) 0.17171(19) 0.0279(9) Uani 1 1 d . . .
H31A H 0.7496 0.4879 0.1351 0.042 Uiso 1 1 calc R U .
H31B H 0.8477 0.5531 0.2104 0.042 Uiso 1 1 calc R U .
H31C H 0.7920 0.6105 0.1503 0.042 Uiso 1 1 calc R U .
C40 C -0.0658(4) -0.1330(3) 0.2123(2) 0.0309(9) Uani 1 1 d . . .
H40A H -0.0974 -0.1803 0.1667 0.046 Uiso 1 1 calc R U .
H40B H -0.1492 -0.1286 0.2286 0.046 Uiso 1 1 calc R U .
H40C H -0.0126 -0.1590 0.2481 0.046 Uiso 1 1 calc R U .
C27 C 0.1326(4) 0.3213(3) 0.05565(18) 0.0274(9) Uani 1 1 d . . .
H27 H 0.1056 0.3032 0.1020 0.033 Uiso 1 1 calc R U .
C32 C 0.6638(4) 0.6172(3) 0.26362(19) 0.0290(9) Uani 1 1 d . . .
H32A H 0.6981 0.6841 0.2467 0.044 Uiso 1 1 calc R U .
H32B H 0.7369 0.6151 0.3030 0.044 Uiso 1 1 calc R U .
H32C H 0.5759 0.6081 0.2806 0.044 Uiso 1 1 calc R U .
C25 C 0.2791(4) 0.5017(3) 0.03282(18) 0.0269(9) Uani 1 1 d . . .
H25 H 0.2039 0.4959 -0.0058 0.032 Uiso 1 1 calc R U .
C24 C 0.4037(4) 0.5896(3) 0.04902(19) 0.0271(9) Uani 1 1 d . . .
C41 C -0.0521(4) 0.0190(3) 0.14853(19) 0.0267(9) Uani 1 1 d . . .
H41A H 0.0127 0.0850 0.1389 0.040 Uiso 1 1 calc R U .
H41B H -0.1279 0.0302 0.1689 0.040 Uiso 1 1 calc R U .
H41C H -0.0948 -0.0301 0.1037 0.040 Uiso 1 1 calc R U .
C29 C 0.0022(4) 0.3297(4) 0.0071(2) 0.0420(11) Uani 1 1 d . . .
H29A H -0.0189 0.3868 0.0290 0.063 Uiso 1 1 calc R U .
H29B H -0.0807 0.2647 0.0013 0.063 Uiso 1 1 calc R U .
H29C H 0.0235 0.3431 -0.0399 0.063 Uiso 1 1 calc R U .
C47 C 0.1392(5) 0.5994(4) 0.1714(2) 0.0402(11) Uani 1 1 d . . .
H47A H 0.0631 0.5430 0.1373 0.060 Uiso 1 1 calc R U .
H47B H 0.2289 0.6166 0.1548 0.060 Uiso 1 1 calc R U .
H47C H 0.1137 0.6604 0.1750 0.060 Uiso 1 1 calc R U .
C43 C 0.6486(4) 0.0021(4) 0.2687(2) 0.0438(12) Uani 1 1 d . . .
H43A H 0.6735 0.0015 0.2215 0.066 Uiso 1 1 calc R U .
H43B H 0.7186 -0.0130 0.3028 0.066 Uiso 1 1 calc R U .
H43C H 0.6494 0.0704 0.2852 0.066 Uiso 1 1 calc R U .
C28 C 0.1685(5) 0.2332(3) 0.0218(2) 0.0435(11) Uani 1 1 d . . .
H28A H 0.1953 0.2487 -0.0239 0.065 Uiso 1 1 calc R U .
H28B H 0.0848 0.1682 0.0134 0.065 Uiso 1 1 calc R U .
H28C H 0.2484 0.2264 0.0542 0.065 Uiso 1 1 calc R U .
C46 C 0.0186(5) 0.2099(3) 0.3464(3) 0.0496(12) Uani 1 1 d . . .
H46A H -0.0198 0.1869 0.2948 0.074 Uiso 1 1 calc R U .
H46B H -0.0573 0.1805 0.3724 0.074 Uiso 1 1 calc R U .
H46C H 0.0966 0.1865 0.3618 0.074 Uiso 1 1 calc R U .
C44 C 0.4986(6) -0.1893(4) 0.2494(3) 0.0520(13) Uani 1 1 d . . .
H44A H 0.4033 -0.2400 0.2492 0.078 Uiso 1 1 calc R U .
H44B H 0.5690 -0.1976 0.2873 0.078 Uiso 1 1 calc R U .
H44C H 0.5227 -0.2005 0.2029 0.078 Uiso 1 1 calc R U .
C45 C -0.0617(5) -0.1362(4) 0.4132(3) 0.0564(14) Uani 1 1 d . . .
H45A H -0.1430 -0.1954 0.3843 0.085 Uiso 1 1 calc R U .
H45B H -0.0621 -0.1382 0.4641 0.085 Uiso 1 1 calc R U .
H45C H 0.0275 -0.1395 0.4036 0.085 Uiso 1 1 calc R U .
O12 O 0.6782(3) -0.0647(2) 0.45537(14) 0.0349(7) Uani 1 1 d G . .
H12A H 0.7140 -0.0640 0.5000 0.052 Uiso 1 1 d G U .
H12B H 0.7463 -0.0478 0.4317 0.052 Uiso 1 1 d G U .

loop_
_atom_site_aniso_label
_atom_site_aniso_U_11
_atom_site_aniso_U_22
_atom_site_aniso_U_33
_atom_site_aniso_U_23
_atom_site_aniso_U_13
_atom_site_aniso_U_12
Cu1 0.0140(2) 0.0120(2) 0.0120(2) -0.00160(16) 0.00319(15) 0.00080(17)
Cu2 0.0161(3) 0.0119(3) 0.0160(3) 0.0015(2) -0.0032(2) -0.0023(2)
P2 0.0120(4) 0.0100(4) 0.0130(4) -0.0009(3) 0.0004(3) -0.0003(3)
P1 0.0160(4) 0.0132(5) 0.0155(4) 0.0024(4) 0.0023(3) 0.0026(4)
Cl2 0.0359(5) 0.0568(7) 0.0165(4) -0.0012(4) 0.0096(4) 0.0148(5)
Cl1 0.0457(6) 0.0465(7) 0.0509(7) 0.0347(6) 0.0070(5) 0.0151(6)
O5 0.0182(11) 0.0119(13) 0.0147(11) -0.0002(9) 0.0010(9) 0.0005(10)
O1 0.0205(12) 0.0116(12) 0.0171(11) 0.0014(10) 0.0019(9) 0.0038(10)
O8 0.0146(11) 0.0186(13) 0.0153(11) 0.0010(10) -0.0007(9) 0.0018(10)
O7 0.0158(11) 0.0104(12) 0.0155(11) -0.0007(9) 0.0030(9) -0.0007(9)
O6 0.0176(12) 0.0197(14) 0.0199(12) -0.0005(10) 0.0049(9) 0.0028(10)
O4 0.0238(12) 0.0144(13) 0.0191(12) 0.0038(10) 0.0052(10) 0.0064(11)
O2 0.0222(12) 0.0156(14) 0.0235(13) 0.0053(11) -0.0028(10) -0.0023(11)
O3 0.0215(12) 0.0269(15) 0.0245(13) 0.0086(11) 0.0083(10) 0.0112(11)
N2 0.0174(13) 0.0115(15) 0.0101(13) -0.0004(11) 0.0029(10) 0.0021(12)
N3 0.0176(14) 0.0103(15) 0.0147(13) 0.0007(11) 0.0021(11) 0.0034(12)
N4 0.0144(13) 0.0164(16) 0.0161(14) 0.0029(12) 0.0022(11) 0.0025(12)
O11 0.0501(17) 0.0327(18) 0.0277(14) 0.0025(13) 0.0174(12) 0.0220(15)
O10 0.0296(14) 0.0231(15) 0.0319(15) -0.0009(12) 0.0094(11) 0.0060(12)
N1 0.0161(13) 0.0139(15) 0.0147(13) -0.0016(12) 0.0038(11) 0.0016(12)
C6 0.0164(16) 0.0158(18) 0.0120(15) 0.0016(14) 0.0014(12) 0.0058(14)
C5 0.0175(16) 0.0140(18) 0.0155(16) 0.0029(14) 0.0037(13) 0.0054(14)
C11 0.0168(16) 0.0111(17) 0.0155(16) 0.0018(13) 0.0018(12) 0.0055(14)
O9 0.0281(15) 0.047(2) 0.068(2) 0.0170(18) 0.0138(15) 0.0113(15)
C38 0.0157(16) 0.0096(17) 0.0149(16) -0.0046(13) 0.0015(13) -0.0021(13)
C4 0.0198(17) 0.0111(18) 0.0188(17) -0.0013(14) 0.0047(13) 0.0007(14)
C35 0.0181(17) 0.023(2) 0.0264(19) -0.0047(16) 0.0074(14) 0.0045(15)
C33 0.0169(16) 0.0107(17) 0.0140(16) -0.0015(13) 0.0022(13) 0.0000(14)
C22 0.0219(17) 0.0168(19) 0.0213(17) 0.0025(15) 0.0108(14) 0.0075(15)
C16 0.0130(15) 0.0129(18) 0.0167(16) 0.0038(14) 0.0013(12) 0.0041(14)
C39 0.0144(16) 0.019(2) 0.0209(17) -0.0020(15) 0.0017(13) 0.0022(14)
C7 0.0147(15) 0.0146(18) 0.0117(15) 0.0006(13) 0.0033(12) 0.0026(14)
C1 0.0200(17) 0.0145(19) 0.0213(18) -0.0039(15) 0.0069(14) -0.0015(15)
C9 0.0138(15) 0.0175(19) 0.0145(16) 0.0038(14) 0.0029(12) 0.0040(14)
C34 0.0162(16) 0.0116(18) 0.0206(17) -0.0004(14) 0.0029(13) 0.0013(14)
C12 0.0176(16) 0.020(2) 0.0182(17) -0.0001(15) 0.0039(13) 0.0038(15)
C10 0.0160(16) 0.0120(18) 0.0154(16) -0.0007(14) 0.0032(12) 0.0049(14)
C15 0.0187(16) 0.0132(18) 0.0182(17) 0.0002(14) 0.0033(13) 0.0013(14)
C8 0.0130(15) 0.0150(18) 0.0145(16) 0.0032(14) -0.0003(12) 0.0033(14)
C19 0.0144(16) 0.024(2) 0.0164(17) -0.0041(15) -0.0018(13) 0.0020(15)
C20 0.0177(16) 0.0180(19) 0.0161(17) 0.0043(14) 0.0053(13) 0.0036(15)
C37 0.0138(16) 0.022(2) 0.0184(17) -0.0016(15) -0.0019(13) 0.0009(15)
C42 0.0215(17) 0.021(2) 0.0225(18) 0.0019(15) 0.0060(14) 0.0098(16)
C13 0.0262(18) 0.021(2) 0.0194(17) 0.0033(15) 0.0095(14) 0.0094(16)
C18 0.0233(18) 0.019(2) 0.0184(17) 0.0040(15) 0.0081(14) 0.0037(15)
C17 0.0234(17) 0.021(2) 0.0122(16) -0.0005(14) 0.0053(13) 0.0023(15)
C21 0.0215(17) 0.019(2) 0.0152(16) 0.0007(14) 0.0089(13) 0.0048(15)
C30 0.0188(17) 0.021(2) 0.0181(17) 0.0047(15) 0.0040(13) 0.0022(15)
C14 0.0325(19) 0.019(2) 0.0140(17) -0.0019(15) 0.0068(14) 0.0091(16)
C3 0.032(2) 0.022(2) 0.0153(17) -0.0039(15) 0.0091(15) 0.0049(17)
C36 0.0232(17) 0.024(2) 0.0112(16) -0.0020(15) 0.0058(13) 0.0020(16)
C23 0.0260(18) 0.022(2) 0.0214(18) 0.0074(16) 0.0083(14) 0.0048(16)
C2 0.0266(19) 0.023(2) 0.0279(19) -0.0009(17) 0.0179(16) -0.0015(17)
C26 0.0228(18) 0.029(2) 0.0166(17) 0.0039(16) 0.0058(14) 0.0097(16)
C31 0.0257(19) 0.032(2) 0.028(2) 0.0061(17) 0.0099(16) 0.0114(18)
C40 0.0195(18) 0.027(2) 0.041(2) 0.0034(18) 0.0074(16) 0.0022(17)
C27 0.0241(18) 0.032(2) 0.0184(18) 0.0047(16) 0.0019(14) 0.0022(17)
C32 0.033(2) 0.032(2) 0.0220(19) 0.0015(17) 0.0027(15) 0.0137(18)
C25 0.0262(19) 0.037(2) 0.0188(18) 0.0097(17) 0.0025(14) 0.0137(18)
C24 0.032(2) 0.028(2) 0.0260(19) 0.0151(17) 0.0095(16) 0.0134(18)
C41 0.0182(17) 0.033(2) 0.0265(19) -0.0006(17) 0.0019(14) 0.0097(17)
C29 0.027(2) 0.053(3) 0.032(2) 0.012(2) -0.0036(17) 0.002(2)
C47 0.047(3) 0.046(3) 0.032(2) 0.012(2) 0.0156(19) 0.018(2)
C43 0.021(2) 0.055(3) 0.050(3) 0.025(2) 0.0008(18) 0.008(2)
C28 0.043(2) 0.033(3) 0.038(2) -0.009(2) 0.0031(19) 0.000(2)
C46 0.061(3) 0.035(3) 0.060(3) 0.006(2) 0.035(2) 0.016(2)
C44 0.072(3) 0.032(3) 0.055(3) 0.000(2) -0.004(2) 0.033(3)
C45 0.040(3) 0.034(3) 0.096(4) 0.021(3) 0.022(3) 0.008(2)
O12 0.0379(15) 0.0386(18) 0.0283(14) 0.0076(14) 0.0059(12) 0.0147(14)

loop_
_atom_type_symbol
_atom_type_description
_atom_type_scat_dispersion_real
_atom_type_scat_dispersion_imag
_atom_type_scat_source
C C 0.0033 0.0016 'International Tables Vol C Tables 4.2.6.8 and 6.1.1.4'
H H 0.0000 0.0000 'International Tables Vol C Tables 4.2.6.8 and 6.1.1.4'
Cl Cl 0.1484 0.1585 'International Tables Vol C Tables 4.2.6.8 and 6.1.1.4'
Cu Cu 0.3201 1.2651 'International Tables Vol C Tables 4.2.6.8 and 6.1.1.4'
N N 0.0061 0.0033 'International Tables Vol C Tables 4.2.6.8 and 6.1.1.4'
O O 0.0106 0.0060 'International Tables Vol C Tables 4.2.6.8 and 6.1.1.4'
P P 0.1023 0.0942 'International Tables Vol C Tables 4.2.6.8 and 6.1.1.4'

loop_
_geom_angle_atom_site_label_1
_geom_angle_atom_site_label_2
_geom_angle_atom_site_label_3
_geom_angle
_geom_angle_site_symmetry_1
_geom_angle_site_symmetry_3
O5 Cu1 N2 166.76(10) . .
O5 Cu1 N1 103.45(11) . .
N2 Cu1 N1 79.86(11) . .
O5 Cu1 N3 96.10(10) . .
N2 Cu1 N3 79.04(11) . .
N1 Cu1 N3 158.36(10) . .
O5 Cu1 O1 97.63(9) . .
N2 Cu1 O1 94.98(10) . .
N1 Cu1 O1 93.04(10) . .
N3 Cu1 O1 93.49(10) . .
O8 Cu2 O8 180.00(13) . 2_656
O8 Cu2 N4 86.30(11) . 2_766
O8 Cu2 N4 93.70(11) 2_656 2_766
O8 Cu2 N4 93.70(11) . 1_445
O8 Cu2 N4 86.30(11) 2_656 1_445
N4 Cu2 N4 180.00(13) 2_766 1_445
O6 P2 O8 114.42(13) . .
O6 P2 O5 113.50(14) . .
O8 P2 O5 110.24(13) . .
O6 P2 O7 106.20(12) . .
O8 P2 O7 106.64(13) . .
O5 P2 O7 105.07(12) . .
O3 P1 O1 116.81(13) . .
O3 P1 O2 109.93(14) . .
O1 P1 O2 110.26(14) . .
O3 P1 O4 110.65(13) . .
O1 P1 O4 108.63(13) . .
O2 P1 O4 99.12(13) . .
P2 O5 Cu1 132.28(13) . .
P1 O1 Cu1 127.54(14) . .
P2 O8 Cu2 137.30(14) . .
C33 O7 P2 125.2(2) . .
C21 O4 P1 125.3(2) . .
P1 O2 H2 109.5 . .
C6 N2 C10 121.7(3) . .
C6 N2 Cu1 118.2(2) . .
C10 N2 Cu1 119.7(2) . .
C15 N3 C11 119.0(3) . .
C15 N3 Cu1 125.8(2) . .
C11 N3 Cu1 115.2(2) . .
C18 N4 C19 117.0(3) . .
C18 N4 Cu2 123.4(2) . 1_665
C19 N4 Cu2 119.5(2) . 1_665
C47 O11 H11 109.5 . .
C46 O10 H10 109.5 . .
C1 N1 C5 118.0(3) . .
C1 N1 Cu1 128.1(2) . .
C5 N1 Cu1 113.6(2) . .
N2 C6 C7 120.5(3) . .
N2 C6 C5 113.5(3) . .
C7 C6 C5 126.1(3) . .
N1 C5 C4 122.4(3) . .
N1 C5 C6 113.7(3) . .
C4 C5 C6 123.8(3) . .
N3 C11 C12 122.2(3) . .
N3 C11 C10 113.3(3) . .
C12 C11 C10 124.5(3) . .
C45 O9 H9A 109.5 . .
C37 C38 C33 117.4(3) . .
C37 C38 C39 122.5(3) . .
C33 C38 C39 120.1(3) . .
C5 C4 C3 118.6(3) . .
C5 C4 H4 120.7 . .
C3 C4 H4 120.7 . .
C36 C35 C34 119.8(3) . .
C36 C35 H35 120.1 . .
C34 C35 H35 120.1 . .
O7 C33 C34 120.1(3) . .
O7 C33 C38 116.9(3) . .
C34 C33 C38 122.9(3) . .
C23 C22 C21 117.7(3) . .
C23 C22 C30 120.1(3) . .
C21 C22 C30 122.2(3) . .
C17 C16 C20 116.7(3) . .
C17 C16 C8 122.0(3) . .
C20 C16 C8 121.3(3) . .
C38 C39 C41 113.0(3) . .
C38 C39 C40 108.9(3) . .
C41 C39 C40 110.1(3) . .
C38 C39 H39 108.2 . .
C41 C39 H39 108.2 . .
C40 C39 H39 108.2 . .
C6 C7 C8 119.7(3) . .
C6 C7 H7 120.1 . .
C8 C7 H7 120.1 . .
N1 C1 C2 122.0(3) . .
N1 C1 H1 119.0 . .
C2 C1 H1 119.0 . .
C10 C9 C8 119.0(3) . .
C10 C9 H9 120.5 . .
C8 C9 H9 120.5 . .
C35 C34 C33 117.8(3) . .
C35 C34 C42 119.9(3) . .
C33 C34 C42 122.3(3) . .
C11 C12 C13 118.6(3) . .
C11 C12 H12 120.7 . .
C13 C12 H12 120.7 . .
N2 C10 C9 120.6(3) . .
N2 C10 C11 112.5(3) . .
C9 C10 C11 126.8(3) . .
N3 C15 C14 121.7(3) . .
N3 C15 H15 119.2 . .
C14 C15 H15 119.2 . .
C7 C8 C9 118.5(3) . .
C7 C8 C16 120.3(3) . .
C9 C8 C16 121.1(3) . .
N4 C19 C20 123.1(3) . .
N4 C19 H19 118.4 . .
C20 C19 H19 118.4 . .
C19 C20 C16 120.0(3) . .
C19 C20 H20 120.0 . .
C16 C20 H20 120.0 . .
C38 C37 C36 120.3(3) . .
C38 C37 H37 119.8 . .
C36 C37 H37 119.8 . .
C34 C42 C44 112.7(3) . .
C34 C42 C43 112.1(3) . .
C44 C42 C43 111.6(3) . .
C34 C42 H42 106.7 . .
C44 C42 H42 106.7 . .
C43 C42 H42 106.7 . .
C14 C13 C12 119.2(3) . .
C14 C13 H13 120.4 . .
C12 C13 H13 120.4 . .
N4 C18 C17 123.8(3) . .
N4 C18 H18 118.1 . .
C17 C18 H18 118.1 . .
C18 C17 C16 119.3(3) . .
C18 C17 H17 120.4 . .
C16 C17 H17 120.4 . .
O4 C21 C22 119.3(3) . .
O4 C21 C26 118.4(3) . .
C22 C21 C26 122.1(3) . .
C22 C30 C32 111.4(3) . .
C22 C30 C31 111.4(3) . .
C32 C30 C31 110.2(3) . .
C22 C30 H30 107.9 . .
C32 C30 H30 107.9 . .
C31 C30 H30 107.9 . .
C13 C14 C15 119.2(3) . .
C13 C14 H14 120.4 . .
C15 C14 H14 120.4 . .
C2 C3 C4 119.6(3) . .
C2 C3 H3 120.2 . .
C4 C3 H3 120.2 . .
C35 C36 C37 121.8(3) . .
C35 C36 Cl2 119.8(3) . .
C37 C36 Cl2 118.4(3) . .
C24 C23 C22 120.1(3) . .
C24 C23 H23 119.9 . .
C22 C23 H23 119.9 . .
C3 C2 C1 119.4(3) . .
C3 C2 H2A 120.3 . .
C1 C2 H2A 120.3 . .
C25 C26 C21 118.2(3) . .
C25 C26 C27 122.4(3) . .
C21 C26 C27 119.3(3) . .
C30 C31 H31A 109.5 . .
C30 C31 H31B 109.5 . .
H31A C31 H31B 109.5 . .
C30 C31 H31C 109.5 . .
H31A C31 H31C 109.5 . .
H31B C31 H31C 109.5 . .
C39 C40 H40A 109.5 . .
C39 C40 H40B 109.5 . .
H40A C40 H40B 109.5 . .
C39 C40 H40C 109.5 . .
H40A C40 H40C 109.5 . .
H40B C40 H40C 109.5 . .
C26 C27 C28 110.2(3) . .
C26 C27 C29 113.4(3) . .
C28 C27 C29 110.3(3) . .
C26 C27 H27 107.6 . .
C28 C27 H27 107.6 . .
C29 C27 H27 107.6 . .
C30 C32 H32A 109.5 . .
C30 C32 H32B 109.5 . .
H32A C32 H32B 109.5 . .
C30 C32 H32C 109.5 . .
H32A C32 H32C 109.5 . .
H32B C32 H32C 109.5 . .
C26 C25 C24 119.9(3) . .
C26 C25 H25 120.0 . .
C24 C25 H25 120.0 . .
C23 C24 C25 121.8(4) . .
C23 C24 Cl1 119.1(3) . .
C25 C24 Cl1 119.1(3) . .
C39 C41 H41A 109.5 . .
C39 C41 H41B 109.5 . .
H41A C41 H41B 109.5 . .
C39 C41 H41C 109.5 . .
H41A C41 H41C 109.5 . .
H41B C41 H41C 109.5 . .
C27 C29 H29A 109.5 . .
C27 C29 H29B 109.5 . .
H29A C29 H29B 109.5 . .
C27 C29 H29C 109.5 . .
H29A C29 H29C 109.5 . .
H29B C29 H29C 109.5 . .
O11 C47 H47A 109.5 . .
O11 C47 H47B 109.5 . .
H47A C47 H47B 109.5 . .
O11 C47 H47C 109.5 . .
H47A C47 H47C 109.5 . .
H47B C47 H47C 109.5 . .
C42 C43 H43A 109.5 . .
C42 C43 H43B 109.5 . .
H43A C43 H43B 109.5 . .
C42 C43 H43C 109.5 . .
H43A C43 H43C 109.5 . .
H43B C43 H43C 109.5 . .
C27 C28 H28A 109.5 . .
C27 C28 H28B 109.5 . .
H28A C28 H28B 109.5 . .
C27 C28 H28C 109.5 . .
H28A C28 H28C 109.5 . .
H28B C28 H28C 109.5 . .
O10 C46 H46A 109.5 . .
O10 C46 H46B 109.5 . .
H46A C46 H46B 109.5 . .
O10 C46 H46C 109.5 . .
H46A C46 H46C 109.5 . .
H46B C46 H46C 109.5 . .
C42 C44 H44A 109.5 . .
C42 C44 H44B 109.5 . .
H44A C44 H44B 109.5 . .
C42 C44 H44C 109.5 . .
H44A C44 H44C 109.5 . .
H44B C44 H44C 109.5 . .
O9 C45 H45A 109.5 . .
O9 C45 H45B 109.5 . .
H45A C45 H45B 109.5 . .
O9 C45 H45C 109.5 . .
H45A C45 H45C 109.5 . .
H45B C45 H45C 109.5 . .
H12A O12 H12B 109.5 . .

loop_
_geom_bond_atom_site_label_1
_geom_bond_atom_site_label_2
_geom_bond_distance
_geom_bond_site_symmetry_2
Cu1 O5 1.941(2) .
Cu1 N2 1.943(3) .
Cu1 N1 2.049(3) .
Cu1 N3 2.051(3) .
Cu1 O1 2.143(2) .
Cu2 O8 1.943(2) .
Cu2 O8 1.943(2) 2_656
Cu2 N4 2.042(3) 2_766
Cu2 N4 2.042(3) 1_445
P2 O6 1.494(2) .
P2 O8 1.520(2) .
P2 O5 1.541(2) .
P2 O7 1.626(2) .
P1 O3 1.492(2) .
P1 O1 1.498(2) .
P1 O2 1.573(3) .
P1 O4 1.615(2) .
Cl2 C36 1.747(3) .
Cl1 C24 1.748(4) .
O7 C33 1.394(4) .
O4 C21 1.385(4) .
O2 H2 0.8400 .
N2 C6 1.343(4) .
N2 C10 1.345(4) .
N3 C15 1.343(4) .
N3 C11 1.355(4) .
N4 C18 1.339(4) .
N4 C19 1.346(4) .
N4 Cu2 2.042(3) 1_665
O11 C47 1.414(5) .
O11 H11 0.8400 .
O10 C46 1.417(5) .
O10 H10 0.8400 .
N1 C1 1.343(4) .
N1 C5 1.367(4) .
C6 C7 1.385(4) .
C6 C5 1.478(4) .
C5 C4 1.379(4) .
C11 C12 1.383(4) .
C11 C10 1.489(4) .
O9 C45 1.416(5) .
O9 H9A 0.8400 .
C38 C37 1.382(5) .
C38 C33 1.411(4) .
C38 C39 1.526(4) .
C4 C3 1.385(5) .
C4 H4 0.9500 .
C35 C36 1.381(5) .
C35 C34 1.395(5) .
C35 H35 0.9500 .
C33 C34 1.397(4) .
C22 C23 1.396(5) .
C22 C21 1.404(5) .
C22 C30 1.513(5) .
C16 C17 1.397(5) .
C16 C20 1.404(4) .
C16 C8 1.488(4) .
C39 C41 1.530(5) .
C39 C40 1.538(5) .
C39 H39 1.0000 .
C7 C8 1.404(4) .
C7 H7 0.9500 .
C1 C2 1.391(5) .
C1 H1 0.9500 .
C9 C10 1.397(4) .
C9 C8 1.406(4) .
C9 H9 0.9500 .
C34 C42 1.523(5) .
C12 C13 1.391(5) .
C12 H12 0.9500 .
C15 C14 1.388(5) .
C15 H15 0.9500 .
C19 C20 1.372(5) .
C19 H19 0.9500 .
C20 H20 0.9500 .
C37 C36 1.388(5) .
C37 H37 0.9500 .
C42 C44 1.524(5) .
C42 C43 1.529(5) .
C42 H42 1.0000 .
C13 C14 1.386(5) .
C13 H13 0.9500 .
C18 C17 1.382(5) .
C18 H18 0.9500 .
C17 H17 0.9500 .
C21 C26 1.409(5) .
C30 C32 1.528(5) .
C30 C31 1.536(5) .
C30 H30 1.0000 .
C14 H14 0.9500 .
C3 C2 1.371(5) .
C3 H3 0.9500 .
C23 C24 1.379(5) .
C23 H23 0.9500 .
C2 H2A 0.9500 .
C26 C25 1.383(5) .
C26 C27 1.528(5) .
C31 H31A 0.9800 .
C31 H31B 0.9800 .
C31 H31C 0.9800 .
C40 H40A 0.9800 .
C40 H40B 0.9800 .
C40 H40C 0.9800 .
C27 C28 1.534(6) .
C27 C29 1.543(5) .
C27 H27 1.0000 .
C32 H32A 0.9800 .
C32 H32B 0.9800 .
C32 H32C 0.9800 .
C25 C24 1.385(5) .
C25 H25 0.9500 .
C41 H41A 0.9800 .
C41 H41B 0.9800 .
C41 H41C 0.9800 .
C29 H29A 0.9800 .
C29 H29B 0.9800 .
C29 H29C 0.9800 .
C47 H47A 0.9800 .
C47 H47B 0.9800 .
C47 H47C 0.9800 .
C43 H43A 0.9800 .
C43 H43B 0.9800 .
C43 H43C 0.9800 .
C28 H28A 0.9800 .
C28 H28B 0.9800 .
C28 H28C 0.9800 .
C46 H46A 0.9800 .
C46 H46B 0.9800 .
C46 H46C 0.9800 .
C44 H44A 0.9800 .
C44 H44B 0.9800 .
C44 H44C 0.9800 .
C45 H45A 0.9800 .
C45 H45B 0.9800 .
C45 H45C 0.9800 .
O12 H12A 0.8699 .
O12 H12B 0.8695 .

loop_
_geom_hbond_atom_site_label_D
_geom_hbond_atom_site_label_H
_geom_hbond_atom_site_label_A
_geom_hbond_distance_DH
_geom_hbond_distance_HA
_geom_hbond_distance_DA
_geom_hbond_angle_DHA
_geom_hbond_site_symmetry_A
O2 H2 O5 0.84 1.83 2.667(3) 174.0 .
O11 H11 O3 0.84 1.85 2.680(4) 168.9 .
O10 H10 O3 0.84 2.07 2.900(4) 172.3 .
O9 H9A O6 0.84 1.94 2.735(4) 156.4 .
C4 H4 O10 0.95 2.43 3.379(4) 172.6 2_666
C7 H7 O10 0.95 2.63 3.562(4) 166.2 2_666
C1 H1 O6 0.95 2.41 3.314(4) 159.7 .
C9 H9 O11 0.95 2.39 3.335(4) 171.1 1_655
C12 H12 O3 0.95 2.64 3.434(4) 141.9 1_655
C20 H20 O10 0.95 2.63 3.568(4) 169.2 2_666
C17 H17 O11 0.95 2.29 3.228(4) 169.8 1_655
C14 H14 Cl2 0.95 2.90 3.613(3) 132.2 2_655
C46 H46C O6 0.98 2.63 3.547(6) 156.3 .
O12 H12A O6 0.87 1.89 2.756(3) 175.9 2_656
O12 H12B O9 0.87 2.07 2.907(4) 160.2 1_655

loop_
_geom_torsion_atom_site_label_1
_geom_torsion_atom_site_label_2
_geom_torsion_atom_site_label_3
_geom_torsion_atom_site_label_4
_geom_torsion
_geom_torsion_site_symmetry_1
O6 P2 O5 Cu1 95.13(19) .
O8 P2 O5 Cu1 -34.7(2) .
O7 P2 O5 Cu1 -149.27(16) .
O3 P1 O1 Cu1 145.28(15) .
O2 P1 O1 Cu1 18.9(2) .
O4 P1 O1 Cu1 -88.76(18) .
O6 P2 O8 Cu2 13.5(3) .
O5 P2 O8 Cu2 142.83(19) .
O7 P2 O8 Cu2 -103.6(2) .
O6 P2 O7 C33 135.8(2) .
O8 P2 O7 C33 -101.8(2) .
O5 P2 O7 C33 15.3(3) .
O3 P1 O4 C21 28.9(3) .
O1 P1 O4 C21 -100.6(3) .
O2 P1 O4 C21 144.3(3) .
C10 N2 C6 C7 1.8(5) .
Cu1 N2 C6 C7 -170.7(2) .
C10 N2 C6 C5 -177.8(3) .
Cu1 N2 C6 C5 9.7(4) .
C1 N1 C5 C4 -0.2(5) .
Cu1 N1 C5 C4 174.6(3) .
C1 N1 C5 C6 179.8(3) .
Cu1 N1 C5 C6 -5.4(3) .
N2 C6 C5 N1 -2.3(4) .
C7 C6 C5 N1 178.1(3) .
N2 C6 C5 C4 177.6(3) .
C7 C6 C5 C4 -1.9(5) .
C15 N3 C11 C12 -3.7(5) .
Cu1 N3 C11 C12 177.9(3) .
C15 N3 C11 C10 174.2(3) .
Cu1 N3 C11 C10 -4.2(3) .
N1 C5 C4 C3 0.2(5) .
C6 C5 C4 C3 -179.8(3) .
P2 O7 C33 C34 87.0(4) .
P2 O7 C33 C38 -96.9(3) .
C37 C38 C33 O7 -179.7(3) .
C39 C38 C33 O7 -3.1(4) .
C37 C38 C33 C34 -3.7(5) .
C39 C38 C33 C34 172.9(3) .
C37 C38 C39 C41 -20.1(5) .
C33 C38 C39 C41 163.5(3) .
C37 C38 C39 C40 102.6(4) .
C33 C38 C39 C40 -73.8(4) .
N2 C6 C7 C8 -1.7(5) .
C5 C6 C7 C8 177.8(3) .
C5 N1 C1 C2 -0.3(5) .
Cu1 N1 C1 C2 -174.3(3) .
C36 C35 C34 C33 1.6(5) .
C36 C35 C34 C42 -178.9(3) .
O7 C33 C34 C35 177.5(3) .
C38 C33 C34 C35 1.6(5) .
O7 C33 C34 C42 -2.1(5) .
C38 C33 C34 C42 -177.9(3) .
N3 C11 C12 C13 2.4(5) .
C10 C11 C12 C13 -175.3(3) .
C6 N2 C10 C9 -0.7(5) .
Cu1 N2 C10 C9 171.7(2) .
C6 N2 C10 C11 -177.4(3) .
Cu1 N2 C10 C11 -5.0(4) .
C8 C9 C10 N2 -0.5(5) .
C8 C9 C10 C11 175.7(3) .
N3 C11 C10 N2 5.8(4) .
C12 C11 C10 N2 -176.3(3) .
N3 C11 C10 C9 -170.6(3) .
C12 C11 C10 C9 7.2(5) .
C11 N3 C15 C14 2.0(5) .
Cu1 N3 C15 C14 -179.7(3) .
C6 C7 C8 C9 0.5(5) .
C6 C7 C8 C16 178.8(3) .
C10 C9 C8 C7 0.6(5) .
C10 C9 C8 C16 -177.7(3) .
C17 C16 C8 C7 -167.6(3) .
C20 C16 C8 C7 11.3(5) .
C17 C16 C8 C9 10.6(5) .
C20 C16 C8 C9 -170.4(3) .
C18 N4 C19 C20 -2.1(5) .
Cu2 N4 C19 C20 176.1(3) 1_665
N4 C19 C20 C16 0.2(5) .
C17 C16 C20 C19 1.8(5) .
C8 C16 C20 C19 -177.3(3) .
C33 C38 C37 C36 2.6(5) .
C39 C38 C37 C36 -173.9(3) .
C35 C34 C42 C44 -65.2(5) .
C33 C34 C42 C44 114.4(4) .
C35 C34 C42 C43 61.7(4) .
C33 C34 C42 C43 -118.8(4) .
C11 C12 C13 C14 0.6(5) .
C19 N4 C18 C17 2.0(5) .
Cu2 N4 C18 C17 -176.1(3) 1_665
N4 C18 C17 C16 0.0(5) .
C20 C16 C17 C18 -1.9(5) .
C8 C16 C17 C18 177.1(3) .
P1 O4 C21 C22 91.7(3) .
P1 O4 C21 C26 -93.3(3) .
C23 C22 C21 O4 178.2(3) .
C30 C22 C21 O4 -1.0(5) .
C23 C22 C21 C26 3.4(5) .
C30 C22 C21 C26 -175.8(3) .
C23 C22 C30 C32 67.4(4) .
C21 C22 C30 C32 -113.5(4) .
C23 C22 C30 C31 -56.2(4) .
C21 C22 C30 C31 123.0(3) .
C12 C13 C14 C15 -2.1(5) .
N3 C15 C14 C13 0.8(5) .
C5 C4 C3 C2 0.2(5) .
C34 C35 C36 C37 -2.6(6) .
C34 C35 C36 Cl2 177.9(3) .
C38 C37 C36 C35 0.5(6) .
C38 C37 C36 Cl2 179.9(3) .
C21 C22 C23 C24 -1.3(5) .
C30 C22 C23 C24 177.9(3) .
C4 C3 C2 C1 -0.6(6) .
N1 C1 C2 C3 0.7(6) .
O4 C21 C26 C25 -177.6(3) .
C22 C21 C26 C25 -2.7(5) .
O4 C21 C26 C27 -0.2(5) .
C22 C21 C26 C27 174.7(3) .
C25 C26 C27 C28 106.0(4) .
C21 C26 C27 C28 -71.3(4) .
C25 C26 C27 C29 -18.2(5) .
C21 C26 C27 C29 164.6(3) .
C21 C26 C25 C24 0.0(5) .
C27 C26 C25 C24 -177.3(3) .
C22 C23 C24 C25 -1.3(5) .
C22 C23 C24 Cl1 178.6(3) .
C26 C25 C24 C23 2.0(6) .
C26 C25 C24 Cl1 -178.0(3) .
